data_4324467
loop_
_publ_author_name
'Adil I. Hosein'
'Xavier F. Le Goff'
'Louis Ricard'
'Andrew J. M. Caffyn'

_publ_contact_author_address
;Laboratoire DCPH
Ecole Polytechnique
Route de Saclay
F91128 Palaiseau
France
;
_publ_contact_author_email xavier-frederic.legoff@polytechnique.edu
_publ_contact_author_fax 330169334440
_publ_contact_author_name 'Xavier F. Le Goff'
_publ_contact_author_phone 330169334413
_publ_section_title
;
 Reaction of Perfluoroalkyl Grignard Reagents with Phosphorus Trihalides:
 A New Route to Perfluoroalkyl-phosphonous and -phosphonic Acids
;
_journal_name_full 'Inorganic Chemistry'
_journal_page_first 1484
_journal_page_last 1490
_journal_paper_doi 10.1021/ic102063e
_journal_volume 50
_journal_year 2011
_chemical_formula_moiety '2(C7 H10 N), C2 F5 O3 P'
_chemical_formula_sum 'C16 H20 F5 N2 O3 P'
_chemical_formula_weight 414.31
_chemical_name_systematic
; 
? 
;
_space_group_IT_number 14
_symmetry_cell_setting monoclinic
_symmetry_space_group_name_Hall '-P 2ybc'
_symmetry_space_group_name_H-M 'P 1 21/c 1'
_atom_sites_solution_hydrogens geom
_atom_sites_solution_primary direct
_atom_sites_solution_secondary difmap
_audit_creation_method SHELXL-97
_cell_angle_alpha 90.00
_cell_angle_beta 91.285(1)
_cell_angle_gamma 90.00
_cell_formula_units_Z 4
_cell_length_a 12.922(1)
_cell_length_b 21.573(1)
_cell_length_c 6.666(1)
_cell_measurement_reflns_used 5337
_cell_measurement_temperature 150.0(1)
_cell_measurement_theta_max 30.034
_cell_measurement_theta_min 0.998
_cell_volume 1857.8(3)
_computing_structure_refinement 'SHELXL-97 (Sheldrick, 1997)'
_computing_structure_solution 'SHELXS-97 (Sheldrick, 1990)'
_diffrn_ambient_temperature 150.0(1)
_diffrn_measured_fraction_theta_full 0.999
_diffrn_measured_fraction_theta_max 0.999
_diffrn_measurement_device_type KappaCCD
_diffrn_measurement_method 'phi and omega scans'
_diffrn_radiation_monochromator graphite
_diffrn_radiation_source 'fine-focus sealed tube'
_diffrn_radiation_type MoK\a
_diffrn_radiation_wavelength 0.71069
_diffrn_reflns_av_R_equivalents 0.0219
_diffrn_reflns_av_sigmaI/netI 0.0329
_diffrn_reflns_limit_h_max 18
_diffrn_reflns_limit_h_min -17
_diffrn_reflns_limit_k_max 27
_diffrn_reflns_limit_k_min -30
_diffrn_reflns_limit_l_max 6
_diffrn_reflns_limit_l_min -9
_diffrn_reflns_number 18634
_diffrn_reflns_theta_full 30.03
_diffrn_reflns_theta_max 30.03
_diffrn_reflns_theta_min 3.20
_exptl_absorpt_coefficient_mu 0.215
_exptl_absorpt_correction_T_max 0.9663
_exptl_absorpt_correction_T_min 0.9541
_exptl_absorpt_correction_type multi-scan
_exptl_crystal_colour colorless
_exptl_crystal_density_diffrn 1.481
_exptl_crystal_description block
_exptl_crystal_F_000 856
_exptl_crystal_size_max 0.22
_exptl_crystal_size_mid 0.20
_exptl_crystal_size_min 0.16
_refine_diff_density_max 0.397
_refine_diff_density_min -0.393
_refine_diff_density_rms 0.053
_refine_ls_extinction_method none
_refine_ls_goodness_of_fit_ref 1.066
_refine_ls_hydrogen_treatment mixed
_refine_ls_matrix_type full
_refine_ls_number_parameters 264
_refine_ls_number_reflns 5437
_refine_ls_number_restraints 0
_refine_ls_restrained_S_all 1.066
_refine_ls_R_factor_all 0.0511
_refine_ls_R_factor_gt 0.0384
_refine_ls_shift/su_max 0.001
_refine_ls_shift/su_mean 0.000
_refine_ls_structure_factor_coef Fsqd
_refine_ls_weighting_details 'calc w=1/[\s^2^(Fo^2^)+(0.0683P)^2^+0.1297P] where P=(Fo^2^+2Fc^2^)/3'
_refine_ls_weighting_scheme calc
_refine_ls_wR_factor_gt 0.1078
_refine_ls_wR_factor_ref 0.1153
_reflns_number_gt 4324
_reflns_number_total 5437
_reflns_threshold_expression >2sigma(I)
_cod_data_source_file ic102063e_si_001_2.cif
_cod_data_source_block ah528-1
_cod_original_sg_symbol_H-M 'P 1 21/c 1 '
_cod_database_code 4324467

loop_
_symmetry_equiv_pos_as_xyz
'x, y, z'
'-x, y+1/2, -z+1/2'
'-x, -y, -z'
'x, -y-1/2, z-1/2'

loop_
_atom_site_label
_atom_site_type_symbol
_atom_site_fract_x
_atom_site_fract_y
_atom_site_fract_z
_atom_site_U_iso_or_equiv
_atom_site_adp_type
_atom_site_occupancy
_atom_site_symmetry_multiplicity
_atom_site_calc_flag
_atom_site_refinement_flags
P1 P -0.06764(2) -0.123007(14) -0.80322(4) 0.01831(9) Uani 1 1 d .
F1 F -0.25180(6) -0.15127(4) -0.65215(12) 0.03210(18) Uani 1 1 d .
F2 F -0.25812(5) -0.07980(4) -0.88393(12) 0.03196(19) Uani 1 1 d .
F3 F -0.23234(8) -0.16321(5) -1.17105(13) 0.0506(3) Uani 1 1 d .
F4 F -0.34847(7) -0.19380(5) -0.97049(18) 0.0567(3) Uani 1 1 d .
F5 F -0.19803(7) -0.23537(4) -0.96001(15) 0.0460(2) Uani 1 1 d .
O1 O -0.02965(6) -0.18144(4) -0.70189(12) 0.02389(19) Uani 1 1 d .
O2 O -0.05666(6) -0.06584(4) -0.67378(12) 0.02421(19) Uani 1 1 d .
O3 O -0.03281(6) -0.11466(4) -1.01664(12) 0.02215(18) Uani 1 1 d .
C1 C -0.21065(9) -0.13408(6) -0.83067(18) 0.0226(2) Uani 1 1 d .
C2 C -0.24779(10) -0.18235(7) -0.9852(2) 0.0320(3) Uani 1 1 d .
N1 N -0.90993(8) 0.02421(5) -0.71089(15) 0.0215(2) Uani 1 1 d .
H1A H -0.9129(11) 0.0423(7) -0.584(2) 0.026 Uiso 1 1 d .
H1B H -0.9255(11) 0.0522(7) -0.816(2) 0.026 Uiso 1 1 d .
H1C H -0.9588(11) -0.0052(8) -0.709(2) 0.026 Uiso 1 1 d .
C3 C -0.80666(9) -0.00165(6) -0.74008(17) 0.0221(2) Uani 1 1 d .
C4 C -0.79448(10) -0.05219(6) -0.86402(19) 0.0279(3) Uani 1 1 d .
H4 H -0.8529 -0.0711 -0.9276 0.033 Uiso 1 1 calc R
C5 C -0.69588(11) -0.07492(7) -0.8945(2) 0.0332(3) Uani 1 1 d .
H5 H -0.6874 -0.1101 -0.9784 0.040 Uiso 1 1 calc R
C6 C -0.60887(10) -0.04749(7) -0.8052(2) 0.0331(3) Uani 1 1 d .
C7 C -0.62405(10) 0.00318(7) -0.6818(2) 0.0337(3) Uani 1 1 d .
H7 H -0.5657 0.0226 -0.6196 0.040 Uiso 1 1 calc R
C8 C -0.72197(10) 0.02624(6) -0.64669(19) 0.0277(3) Uani 1 1 d .
H8 H -0.7309 0.0607 -0.5599 0.033 Uiso 1 1 calc R
C9 C -0.50180(12) -0.07213(9) -0.8432(3) 0.0493(4) Uani 1 1 d .
H9A H -0.5058 -0.1042 -0.9472 0.074 Uiso 0.50 1 calc PR
H9B H -0.4727 -0.0900 -0.7191 0.074 Uiso 0.50 1 calc PR
H9C H -0.4574 -0.0382 -0.8879 0.074 Uiso 0.50 1 calc PR
H9D H -0.4514 -0.0507 -0.7556 0.074 Uiso 0.50 1 calc PR
H9E H -0.4846 -0.0650 -0.9837 0.074 Uiso 0.50 1 calc PR
H9F H -0.4998 -0.1167 -0.8148 0.074 Uiso 0.50 1 calc PR
N2 N -0.97763(8) -0.20045(5) -0.30952(16) 0.0234(2) Uani 1 1 d .
H2A H -0.9991(12) -0.1743(7) -0.208(2) 0.028 Uiso 1 1 d .
H2B H -1.0039(12) -0.1920(7) -0.434(2) 0.028 Uiso 1 1 d .
H2C H -0.9972(12) -0.2403(8) -0.279(2) 0.028 Uiso 1 1 d .
C10 C -0.86506(9) -0.19653(6) -0.32297(17) 0.0238(2) Uani 1 1 d .
C11 C -0.80510(10) -0.24926(6) -0.29931(18) 0.0272(3) Uani 1 1 d .
H11 H -0.8362 -0.2882 -0.2725 0.033 Uiso 1 1 calc R
C12 C -0.69799(11) -0.24409(7) -0.31559(19) 0.0320(3) Uani 1 1 d .
H12 H -0.6561 -0.2800 -0.2985 0.038 Uiso 1 1 calc R
C13 C -0.65133(11) -0.18781(7) -0.3562(2) 0.0343(3) Uani 1 1 d .
C14 C -0.71381(11) -0.13593(7) -0.3823(2) 0.0359(3) Uani 1 1 d .
H14 H -0.6831 -0.0971 -0.4123 0.043 Uiso 1 1 calc R
C15 C -0.82053(11) -0.13994(7) -0.36522(19) 0.0299(3) Uani 1 1 d .
H15 H -0.8625 -0.1041 -0.3824 0.036 Uiso 1 1 calc R
C16 C -0.53512(12) -0.18357(10) -0.3735(3) 0.0505(4) Uani 1 1 d .
H16A H -0.5117 -0.1423 -0.3310 0.076 Uiso 0.50 1 calc PR
H16B H -0.5161 -0.1906 -0.5131 0.076 Uiso 0.50 1 calc PR
H16C H -0.5021 -0.2150 -0.2874 0.076 Uiso 0.50 1 calc PR
H16D H -0.5083 -0.2230 -0.4233 0.076 Uiso 0.50 1 calc PR
H16E H -0.5039 -0.1747 -0.2413 0.076 Uiso 0.50 1 calc PR
H16F H -0.5179 -0.1503 -0.4670 0.076 Uiso 0.50 1 calc PR

loop_
_atom_site_aniso_label
_atom_site_aniso_U_11
_atom_site_aniso_U_22
_atom_site_aniso_U_33
_atom_site_aniso_U_23
_atom_site_aniso_U_13
_atom_site_aniso_U_12
P1 0.01969(15) 0.01814(16) 0.01707(15) -0.00070(10) -0.00001(11) 0.00048(10)
F1 0.0308(4) 0.0337(5) 0.0323(4) 0.0014(3) 0.0108(3) -0.0028(3)
F2 0.0259(4) 0.0265(4) 0.0434(5) 0.0030(3) -0.0014(3) 0.0072(3)
F3 0.0635(6) 0.0580(6) 0.0297(5) -0.0074(4) -0.0133(4) -0.0072(5)
F4 0.0276(4) 0.0639(7) 0.0780(7) -0.0200(6) -0.0080(5) -0.0123(4)
F5 0.0507(5) 0.0266(5) 0.0598(6) -0.0147(4) -0.0157(5) 0.0042(4)
O1 0.0264(4) 0.0229(4) 0.0222(4) 0.0014(3) -0.0036(3) 0.0031(3)
O2 0.0277(4) 0.0223(4) 0.0228(4) -0.0049(3) 0.0028(3) -0.0031(3)
O3 0.0248(4) 0.0237(4) 0.0180(4) 0.0005(3) 0.0025(3) 0.0012(3)
C1 0.0233(5) 0.0200(6) 0.0246(6) 0.0011(4) 0.0026(4) 0.0018(4)
C2 0.0261(6) 0.0315(7) 0.0382(7) -0.0046(6) -0.0056(5) -0.0014(5)
N1 0.0239(5) 0.0213(5) 0.0193(5) 0.0000(4) 0.0013(4) 0.0006(4)
C3 0.0240(5) 0.0221(6) 0.0202(5) 0.0023(4) 0.0024(4) 0.0016(4)
C4 0.0302(6) 0.0285(7) 0.0249(6) -0.0035(5) 0.0006(5) 0.0006(5)
C5 0.0377(7) 0.0337(8) 0.0285(6) -0.0041(5) 0.0050(5) 0.0083(6)
C6 0.0295(6) 0.0405(8) 0.0295(7) 0.0063(6) 0.0056(5) 0.0084(6)
C7 0.0254(6) 0.0399(8) 0.0355(7) 0.0026(6) -0.0033(5) -0.0013(5)
C8 0.0299(6) 0.0261(7) 0.0271(6) -0.0018(5) -0.0012(5) 0.0002(5)
C9 0.0333(7) 0.0659(12) 0.0490(9) 0.0079(8) 0.0087(7) 0.0173(7)
N2 0.0289(5) 0.0223(5) 0.0191(5) -0.0001(4) -0.0002(4) 0.0013(4)
C10 0.0279(6) 0.0270(6) 0.0164(5) -0.0001(4) 0.0001(4) -0.0005(5)
C11 0.0323(6) 0.0284(7) 0.0210(6) 0.0026(5) 0.0011(5) 0.0015(5)
C12 0.0329(7) 0.0394(8) 0.0237(6) 0.0026(5) 0.0000(5) 0.0065(6)
C13 0.0316(7) 0.0482(9) 0.0230(6) -0.0016(6) -0.0008(5) -0.0035(6)
C14 0.0396(7) 0.0370(8) 0.0313(7) 0.0013(6) 0.0025(6) -0.0103(6)
C15 0.0371(7) 0.0261(7) 0.0265(6) 0.0006(5) 0.0005(5) -0.0018(5)
C16 0.0321(7) 0.0709(13) 0.0485(10) 0.0006(9) -0.0001(7) -0.0066(7)

loop_
_atom_type_symbol
_atom_type_description
_atom_type_scat_dispersion_real
_atom_type_scat_dispersion_imag
_atom_type_scat_source
C C 0.0033 0.0016 'International Tables Vol C Tables 4.2.6.8 and 6.1.1.4'
H H 0.0000 0.0000 'International Tables Vol C Tables 4.2.6.8 and 6.1.1.4'
F F 0.0171 0.0103 'International Tables Vol C Tables 4.2.6.8 and 6.1.1.4'
N N 0.0061 0.0033 'International Tables Vol C Tables 4.2.6.8 and 6.1.1.4'
O O 0.0106 0.0060 'International Tables Vol C Tables 4.2.6.8 and 6.1.1.4'
P P 0.1023 0.0942 'International Tables Vol C Tables 4.2.6.8 and 6.1.1.4'

loop_
_geom_angle_atom_site_label_1
_geom_angle_atom_site_label_2
_geom_angle_atom_site_label_3
_geom_angle
O1 P1 O2 113.67(5)
O1 P1 O3 114.86(5)
O2 P1 O3 114.47(5)
O1 P1 C1 104.39(5)
O2 P1 C1 103.91(5)
O3 P1 C1 103.75(5)
F2 C1 F1 106.15(9)
F2 C1 C2 106.00(9)
F1 C1 C2 106.18(10)
F2 C1 P1 110.70(8)
F1 C1 P1 110.67(8)
C2 C1 P1 116.51(9)
F5 C2 F3 107.78(12)
F5 C2 F4 107.69(12)
F3 C2 F4 107.15(11)
F5 C2 C1 111.00(10)
F3 C2 C1 111.39(11)
F4 C2 C1 111.62(12)
C3 N1 H1A 109.6(9)
C3 N1 H1B 108.9(9)
H1A N1 H1B 113.4(13)
C3 N1 H1C 112.1(10)
H1A N1 H1C 104.0(13)
H1B N1 H1C 108.8(12)
C4 C3 C8 120.88(12)
C4 C3 N1 119.85(11)
C8 C3 N1 119.24(11)
C3 C4 C5 119.07(12)
C3 C4 H4 120.5
C5 C4 H4 120.5
C4 C5 C6 121.58(13)
C4 C5 H5 119.2
C6 C5 H5 119.2
C7 C6 C5 117.76(12)
C7 C6 C9 121.35(14)
C5 C6 C9 120.89(14)
C8 C7 C6 121.76(13)
C8 C7 H7 119.1
C6 C7 H7 119.1
C3 C8 C7 118.94(13)
C3 C8 H8 120.5
C7 C8 H8 120.5
C6 C9 H9A 109.5
C6 C9 H9B 109.5
H9A C9 H9B 109.5
C6 C9 H9C 109.5
H9A C9 H9C 109.5
H9B C9 H9C 109.5
C6 C9 H9D 109.5
H9A C9 H9D 141.1
H9B C9 H9D 56.3
H9C C9 H9D 56.3
C6 C9 H9E 109.5
H9A C9 H9E 56.3
H9B C9 H9E 141.1
H9C C9 H9E 56.3
H9D C9 H9E 109.5
C6 C9 H9F 109.5
H9A C9 H9F 56.3
H9B C9 H9F 56.3
H9C C9 H9F 141.1
H9D C9 H9F 109.5
H9E C9 H9F 109.5
C10 N2 H2A 108.9(9)
C10 N2 H2B 106.6(10)
H2A N2 H2B 115.6(13)
C10 N2 H2C 110.2(10)
H2A N2 H2C 108.6(14)
H2B N2 H2C 106.9(13)
C15 C10 C11 121.01(12)
C15 C10 N2 118.90(11)
C11 C10 N2 120.06(11)
C10 C11 C12 118.65(13)
C10 C11 H11 120.7
C12 C11 H11 120.7
C13 C12 C11 121.48(13)
C13 C12 H12 119.3
C11 C12 H12 119.3
C12 C13 C14 118.46(13)
C12 C13 C16 120.37(14)
C14 C13 C16 121.16(14)
C13 C14 C15 121.00(14)
C13 C14 H14 119.5
C15 C14 H14 119.5
C10 C15 C14 119.38(13)
C10 C15 H15 120.3
C14 C15 H15 120.3
C13 C16 H16A 109.5
C13 C16 H16B 109.5
H16A C16 H16B 109.5
C13 C16 H16C 109.5
H16A C16 H16C 109.5
H16B C16 H16C 109.5
C13 C16 H16D 109.5
H16A C16 H16D 141.1
H16B C16 H16D 56.3
H16C C16 H16D 56.3
C13 C16 H16E 109.5
H16A C16 H16E 56.3
H16B C16 H16E 141.1
H16C C16 H16E 56.3
H16D C16 H16E 109.5
C13 C16 H16F 109.5
H16A C16 H16F 56.3
H16B C16 H16F 56.3
H16C C16 H16F 141.1
H16D C16 H16F 109.5
H16E C16 H16F 109.5

loop_
_geom_bond_atom_site_label_1
_geom_bond_atom_site_label_2
_geom_bond_distance
P1 O1 1.5070(9)
P1 O2 1.5100(9)
P1 O3 1.5125(9)
P1 C1 1.8683(12)
F1 C1 1.3656(14)
F2 C1 1.3651(14)
F3 C2 1.3253(17)
F4 C2 1.3300(16)
F5 C2 1.3211(16)
C1 C2 1.5341(18)
N1 C3 1.4634(15)
N1 H1A 0.936(15)
N1 H1B 0.946(15)
N1 H1C 0.896(16)
C3 C4 1.3791(17)
C3 C8 1.3844(17)
C4 C5 1.3844(18)
C4 H4 0.9500
C5 C6 1.392(2)
C5 H5 0.9500
C6 C7 1.385(2)
C6 C9 1.5088(19)
C7 C8 1.3845(18)
C7 H7 0.9500
C8 H8 0.9500
C9 H9A 0.9800
C9 H9B 0.9800
C9 H9C 0.9800
C9 H9D 0.9800
C9 H9E 0.9800
C9 H9F 0.9800
N2 C10 1.4618(16)
N2 H2A 0.927(17)
N2 H2B 0.909(15)
N2 H2C 0.920(17)
C10 C15 1.3812(19)
C10 C11 1.3834(18)
C11 C12 1.3952(19)
C11 H11 0.9500
C12 C13 1.385(2)
C12 H12 0.9500
C13 C14 1.389(2)
C13 C16 1.511(2)
C14 C15 1.389(2)
C14 H14 0.9500
C15 H15 0.9500
C16 H16A 0.9800
C16 H16B 0.9800
C16 H16C 0.9800
C16 H16D 0.9800
C16 H16E 0.9800
C16 H16F 0.9800
